data_1567042
loop_
_publ_author_name
'Xu, Zhen'
'Hean, Duane'
'Yuan, Jennifer'
'Wolf, Michael O.'

_publ_section_title
;
 Control of photoluminescence quantum yield and long-lived triplet
 emission lifetime in organic alloys
;
_journal_name_full 'Chemical Science'
_journal_paper_doi 10.1039/D2SC01922A
_journal_year 2022
_chemical_formula_moiety 'C19.472 H13.417 Br0.528 N O'
_chemical_formula_sum 'C19.47 H13.41 Br0.53 N O'
_chemical_formula_weight 319.55
_space_group_crystal_system monoclinic
_space_group_IT_number 14
_space_group_name_Hall '-P 2yn'
_space_group_name_H-M_alt 'P 1 21/n 1'
_atom_sites_solution_hydrogens geom
_atom_sites_solution_primary dual
_audit_creation_date 2021-02-09
_audit_creation_method
;
Olex2 1.3
(compiled 2020.11.12 svn.r5f609507 for OlexSys, GUI svn.r6226)
;
_audit_update_record
;
2021-10-17 deposited with the CCDC.	2022-05-17 downloaded from the CCDC.
;
_cell_angle_alpha 90
_cell_angle_beta 95.031(2)
_cell_angle_gamma 90
_cell_formula_units_Z 4
_cell_length_a 11.5657(6)
_cell_length_b 10.1316(5)
_cell_length_c 12.3187(6)
_cell_measurement_reflns_used 9956
_cell_measurement_temperature 100
_cell_measurement_theta_max 30.556
_cell_measurement_theta_min 2.316
_cell_volume 1437.93(12)
_computing_cell_refinement 'SAINT V8.40A (Bruker, 2019)'
_computing_data_reduction 'SAINT V8.40A (Bruker, 2019)'
_computing_molecular_graphics 'Olex2 1.3 (Dolomanov et al., 2009)'
_computing_publication_material 'Olex2 1.3 (Dolomanov et al., 2009)'
_computing_structure_refinement 'SHELXL 2017/1 (Sheldrick, 2015)'
_computing_structure_solution 'SHELXT 2014/5 (Sheldrick, 2014)'
_diffrn_ambient_temperature 100
_diffrn_measured_fraction_theta_full 1.000
_diffrn_measured_fraction_theta_max 1.000
_diffrn_measurement_device_type 'Bruker APEX-II CCD'
_diffrn_measurement_method '\f and \w scans'
_diffrn_radiation_type MoK\a
_diffrn_radiation_wavelength 0.71073
_diffrn_reflns_av_R_equivalents 0.0266
_diffrn_reflns_av_unetI/netI 0.0194
_diffrn_reflns_Laue_measured_fraction_full 1.000
_diffrn_reflns_Laue_measured_fraction_max 1.000
_diffrn_reflns_limit_h_max 16
_diffrn_reflns_limit_h_min -16
_diffrn_reflns_limit_k_max 13
_diffrn_reflns_limit_k_min -14
_diffrn_reflns_limit_l_max 17
_diffrn_reflns_limit_l_min -17
_diffrn_reflns_number 25444
_diffrn_reflns_point_group_measured_fraction_full 1.000
_diffrn_reflns_point_group_measured_fraction_max 1.000
_diffrn_reflns_theta_full 25.242
_diffrn_reflns_theta_max 30.556
_diffrn_reflns_theta_min 2.316
_diffrn_source_current 30.0
_diffrn_source_power 1.35
_diffrn_source_voltage 45.0
_diffrn_standards_number 0
_exptl_absorpt_coefficient_mu 1.546
_exptl_absorpt_correction_T_max 0.7461
_exptl_absorpt_correction_T_min 0.5739
_exptl_absorpt_correction_type multi-scan
_exptl_absorpt_process_details
;
SADABS-2016/2 (Bruker,2016/2) was used for absorption correction.
wR2(int) was 0.0548 before and 0.0345 after correction.
The Ratio of minimum to maximum transmission is 0.7692.
The \l/2 correction factor is Not present.
;
_exptl_crystal_colour colourless
_exptl_crystal_colour_primary colourless
_exptl_crystal_density_diffrn 1.476
_exptl_crystal_description prism
_exptl_crystal_F_000 655
_exptl_crystal_size_max 0.398
_exptl_crystal_size_mid 0.378
_exptl_crystal_size_min 0.222
_refine_diff_density_max 0.370
_refine_diff_density_min -0.240
_refine_diff_density_rms 0.050
_refine_ls_extinction_method none
_refine_ls_goodness_of_fit_ref 1.025
_refine_ls_hydrogen_treatment constr
_refine_ls_matrix_type full
_refine_ls_number_parameters 210
_refine_ls_number_reflns 4414
_refine_ls_number_restraints 0
_refine_ls_restrained_S_all 1.025
_refine_ls_R_factor_all 0.0386
_refine_ls_R_factor_gt 0.0299
_refine_ls_shift/su_max 0.000
_refine_ls_shift/su_mean 0.000
_refine_ls_structure_factor_coef Fsqd
_refine_ls_weighting_details 'w=1/[\s^2^(Fo^2^)+(0.0348P)^2^+0.5788P] where P=(Fo^2^+2Fc^2^)/3'
_refine_ls_weighting_scheme calc
_refine_ls_wR_factor_gt 0.0708
_refine_ls_wR_factor_ref 0.0744
_reflns_Friedel_coverage 0.000
_reflns_number_gt 3798
_reflns_number_total 4414
_reflns_threshold_expression 'I > 2\s(I)'
_cod_data_source_file d2sc01922a2.cif
_cod_data_source_block mw454_a
_cod_database_code 1567042
_shelx_shelxl_version_number 2017/1
_shelx_space_group_comment
;
The symmetry employed for this shelxl refinement is uniquely defined
by the following loop, which should always be used as a source of
symmetry information in preference to the above space-group names.
They are only intended as comments.
;
_shelx_estimated_absorpt_t_max 0.725
_shelx_estimated_absorpt_t_min 0.578
_olex2_refinement_description
;
1. Fixed Uiso
 At 1.2 times of:
  All C(H) groups
 At 1.5 times of:
  All C(H,H,H) groups
2. Others
 Sof(Br1)=1-FVAR(1)
 Sof(C1)=Sof(H1A)=Sof(H1B)=Sof(H1C)=FVAR(1)
3.a Aromatic/amide H refined with riding coordinates:
 C3(H3), C4(H4), C6(H6), C7(H7), C10(H10), C11(H11), C12(H12), C13(H13),
 C16(H16), C17(H17), C18(H18), C19(H19)
3.b Idealised Me refined as rotating group:
 C1(H1A,H1B,H1C)
;
_olex2_submission_special_instructions 'No special instructions were received'

loop_
_space_group_symop_operation_xyz
'x, y, z'
'-x+1/2, y+1/2, -z+1/2'
'-x, -y, -z'
'x-1/2, -y-1/2, z-1/2'

loop_
_atom_site_label
_atom_site_type_symbol
_atom_site_fract_x
_atom_site_fract_y
_atom_site_fract_z
_atom_site_U_iso_or_equiv
_atom_site_adp_type
_atom_site_occupancy
_atom_site_site_symmetry_order
_atom_site_calc_flag
_atom_site_refinement_flags_posn
_atom_site_refinement_flags_adp
_atom_site_refinement_flags_occupancy
_atom_site_disorder_assembly
_atom_site_disorder_group
O1 O 0.60336(9) 0.13973(9) 0.78431(7) 0.0266(2) Uani 1 1 d . . . . .
N1 N 0.65889(8) 0.19866(9) 0.61885(7) 0.01497(18) Uani 1 1 d . . . . .
C2 C 0.48431(9) 0.61116(11) 0.78175(9) 0.0171(2) Uani 1 1 d . . . . .
C3 C 0.54452(10) 0.53848(12) 0.86421(9) 0.0187(2) Uani 1 1 d . . . . .
H3 H 0.556831 0.574001 0.935661 0.022 Uiso 1 1 calc R U . . .
C4 C 0.58657(10) 0.41406(12) 0.84195(9) 0.0180(2) Uani 1 1 d . . . . .
H4 H 0.625757 0.363385 0.898719 0.022 Uiso 1 1 calc R U . . .
C5 C 0.57149(9) 0.36311(11) 0.73642(9) 0.0149(2) Uani 1 1 d . . . . .
C6 C 0.50915(9) 0.43562(11) 0.65451(9) 0.0158(2) Uani 1 1 d . . . . .
H6 H 0.497338 0.400574 0.582864 0.019 Uiso 1 1 calc R U . . .
C7 C 0.46427(10) 0.55887(11) 0.67734(9) 0.0169(2) Uani 1 1 d . . . . .
H7 H 0.420193 0.607086 0.621991 0.020 Uiso 1 1 calc R U . . .
C8 C 0.61317(10) 0.22647(11) 0.71781(9) 0.0165(2) Uani 1 1 d . . . . .
C9 C 0.65593(9) 0.07185(10) 0.57050(9) 0.0153(2) Uani 1 1 d . . . . .
C10 C 0.60923(10) -0.04534(11) 0.60600(10) 0.0197(2) Uani 1 1 d . . . . .
H10 H 0.573880 -0.049853 0.672667 0.024 Uiso 1 1 calc R U . . .
C11 C 0.61648(10) -0.15556(12) 0.53980(11) 0.0234(2) Uani 1 1 d . . . . .
H11 H 0.585924 -0.237191 0.562252 0.028 Uiso 1 1 calc R U . . .
C12 C 0.66751(10) -0.14979(12) 0.44096(11) 0.0232(2) Uani 1 1 d . . . . .
H12 H 0.670635 -0.226875 0.397406 0.028 Uiso 1 1 calc R U . . .
C13 C 0.71356(10) -0.03226(11) 0.40621(9) 0.0193(2) Uani 1 1 d . . . . .
H13 H 0.747868 -0.027850 0.339005 0.023 Uiso 1 1 calc R U . . .
C14 C 0.70843(9) 0.07940(11) 0.47202(9) 0.0155(2) Uani 1 1 d . . . . .
C15 C 0.75197(9) 0.21264(10) 0.46245(9) 0.0147(2) Uani 1 1 d . . . . .
C16 C 0.82055(10) 0.27141(12) 0.38796(9) 0.0184(2) Uani 1 1 d . . . . .
H16 H 0.841098 0.224080 0.325913 0.022 Uiso 1 1 calc R U . . .
C17 C 0.85801(10) 0.40004(12) 0.40634(10) 0.0212(2) Uani 1 1 d . . . . .
H17 H 0.903946 0.441676 0.356007 0.025 Uiso 1 1 calc R U . . .
C18 C 0.82875(10) 0.46917(12) 0.49843(10) 0.0202(2) Uani 1 1 d . . . . .
H18 H 0.855759 0.557088 0.509611 0.024 Uiso 1 1 calc R U . . .
C19 C 0.76114(10) 0.41250(11) 0.57400(9) 0.0174(2) Uani 1 1 d . . . . .
H19 H 0.742552 0.459572 0.636862 0.021 Uiso 1 1 calc R U . . .
C20 C 0.72169(9) 0.28401(10) 0.55400(8) 0.0141(2) Uani 1 1 d . . . . .
C1 C 0.4457(10) 0.7551(10) 0.8120(10) 0.028(2) Uani 0.4724(12) 1 d . . P A 1
H1A H 0.413884 0.800793 0.745904 0.042 Uiso 0.4724(12) 1 calc R U P A 1
H1B H 0.512967 0.803915 0.845071 0.042 Uiso 0.4724(12) 1 calc R U P A 1
H1C H 0.386233 0.749897 0.863859 0.042 Uiso 0.4724(12) 1 calc R U P A 1
Br1 Br 0.43037(8) 0.77802(10) 0.81281(7) 0.02015(13) Uani 0.5276(12) 1 d . . P A 2

loop_
_atom_site_aniso_label
_atom_site_aniso_U_11
_atom_site_aniso_U_22
_atom_site_aniso_U_33
_atom_site_aniso_U_23
_atom_site_aniso_U_13
_atom_site_aniso_U_12
O1 0.0391(5) 0.0218(4) 0.0204(4) 0.0076(3) 0.0111(4) 0.0066(4)
N1 0.0165(4) 0.0146(4) 0.0143(4) 0.0008(3) 0.0040(3) -0.0004(3)
C2 0.0150(5) 0.0174(5) 0.0194(5) -0.0023(4) 0.0037(4) -0.0020(4)
C3 0.0174(5) 0.0243(6) 0.0143(5) -0.0040(4) 0.0013(4) -0.0018(4)
C4 0.0166(5) 0.0238(5) 0.0134(5) 0.0009(4) 0.0004(4) 0.0008(4)
C5 0.0143(5) 0.0169(5) 0.0138(5) 0.0012(4) 0.0031(4) 0.0000(4)
C6 0.0171(5) 0.0176(5) 0.0129(4) -0.0005(4) 0.0014(4) -0.0006(4)
C7 0.0173(5) 0.0175(5) 0.0158(5) 0.0015(4) 0.0008(4) 0.0009(4)
C8 0.0170(5) 0.0189(5) 0.0139(5) 0.0016(4) 0.0026(4) 0.0018(4)
C9 0.0138(5) 0.0153(5) 0.0167(5) 0.0002(4) 0.0008(4) 0.0010(4)
C10 0.0174(5) 0.0191(5) 0.0228(5) 0.0023(4) 0.0038(4) -0.0014(4)
C11 0.0201(5) 0.0181(5) 0.0320(6) 0.0005(5) 0.0020(5) -0.0034(4)
C12 0.0211(5) 0.0188(5) 0.0296(6) -0.0065(5) 0.0013(5) -0.0013(4)
C13 0.0173(5) 0.0206(5) 0.0198(5) -0.0042(4) 0.0013(4) 0.0012(4)
C14 0.0128(5) 0.0173(5) 0.0161(5) -0.0004(4) 0.0004(4) 0.0009(4)
C15 0.0138(5) 0.0169(5) 0.0135(4) 0.0010(4) 0.0013(4) 0.0013(4)
C16 0.0180(5) 0.0231(5) 0.0148(5) 0.0011(4) 0.0047(4) 0.0016(4)
C17 0.0202(5) 0.0248(6) 0.0195(5) 0.0041(4) 0.0060(4) -0.0028(4)
C18 0.0205(5) 0.0193(5) 0.0212(5) 0.0021(4) 0.0031(4) -0.0038(4)
C19 0.0182(5) 0.0182(5) 0.0160(5) -0.0001(4) 0.0023(4) -0.0017(4)
C20 0.0130(4) 0.0166(5) 0.0129(4) 0.0025(4) 0.0019(3) 0.0007(4)
C1 0.017(2) 0.024(4) 0.043(3) 0.005(2) 0.0045(17) 0.005(2)
Br1 0.0239(3) 0.0140(2) 0.02313(18) -0.00419(14) 0.00520(16) 0.0003(2)

loop_
_atom_type_symbol
_atom_type_description
_atom_type_scat_dispersion_real
_atom_type_scat_dispersion_imag
_atom_type_scat_source
C C 0.0033 0.0016 'International Tables Vol C Tables 4.2.6.8 and 6.1.1.4'
H H 0.0000 0.0000 'International Tables Vol C Tables 4.2.6.8 and 6.1.1.4'
Br Br -0.2901 2.4595 'International Tables Vol C Tables 4.2.6.8 and 6.1.1.4'
N N 0.0061 0.0033 'International Tables Vol C Tables 4.2.6.8 and 6.1.1.4'
O O 0.0106 0.0060 'International Tables Vol C Tables 4.2.6.8 and 6.1.1.4'

loop_
_geom_angle_atom_site_label_1
_geom_angle_atom_site_label_2
_geom_angle_atom_site_label_3
_geom_angle
_geom_angle_site_symmetry_1
_geom_angle_site_symmetry_3
_geom_angle_publ_flag
C8 N1 C9 123.53(9) . . ?
C8 N1 C20 128.22(9) . . ?
C9 N1 C20 108.11(8) . . ?
C3 C2 C7 120.37(10) . . ?
C3 C2 C1 116.8(4) . . ?
C3 C2 Br1 119.22(9) . . ?
C7 C2 C1 122.8(4) . . ?
C7 C2 Br1 120.41(9) . . ?
C2 C3 H3 120.1 . . ?
C4 C3 C2 119.90(10) . . ?
C4 C3 H3 120.1 . . ?
C3 C4 H4 119.9 . . ?
C3 C4 C5 120.20(10) . . ?
C5 C4 H4 119.9 . . ?
C4 C5 C6 119.54(10) . . ?
C4 C5 C8 118.12(10) . . ?
C6 C5 C8 122.07(10) . . ?
C5 C6 H6 119.9 . . ?
C7 C6 C5 120.30(10) . . ?
C7 C6 H6 119.9 . . ?
C2 C7 H7 120.2 . . ?
C6 C7 C2 119.61(10) . . ?
C6 C7 H7 120.2 . . ?
O1 C8 N1 120.48(10) . . ?
O1 C8 C5 121.21(10) . . ?
N1 C8 C5 118.24(9) . . ?
C10 C9 N1 129.67(10) . . ?
C10 C9 C14 121.80(10) . . ?
C14 C9 N1 108.51(9) . . ?
C9 C10 H10 121.4 . . ?
C11 C10 C9 117.15(11) . . ?
C11 C10 H10 121.4 . . ?
C10 C11 H11 119.0 . . ?
C10 C11 C12 121.91(11) . . ?
C12 C11 H11 119.0 . . ?
C11 C12 H12 119.8 . . ?
C13 C12 C11 120.44(11) . . ?
C13 C12 H12 119.8 . . ?
C12 C13 H13 120.7 . . ?
C12 C13 C14 118.64(11) . . ?
C14 C13 H13 120.7 . . ?
C9 C14 C15 107.48(9) . . ?
C13 C14 C9 120.04(10) . . ?
C13 C14 C15 132.45(10) . . ?
C16 C15 C14 132.18(10) . . ?
C16 C15 C20 120.13(10) . . ?
C20 C15 C14 107.48(9) . . ?
C15 C16 H16 120.6 . . ?
C17 C16 C15 118.73(10) . . ?
C17 C16 H16 120.6 . . ?
C16 C17 H17 119.7 . . ?
C16 C17 C18 120.58(10) . . ?
C18 C17 H17 119.7 . . ?
C17 C18 H18 119.1 . . ?
C19 C18 C17 121.73(11) . . ?
C19 C18 H18 119.1 . . ?
C18 C19 H19 121.3 . . ?
C18 C19 C20 117.48(10) . . ?
C20 C19 H19 121.3 . . ?
C15 C20 N1 108.25(9) . . ?
C19 C20 N1 130.16(10) . . ?
C19 C20 C15 121.33(10) . . ?
C2 C1 H1A 109.5 . . ?
C2 C1 H1B 109.5 . . ?
C2 C1 H1C 109.5 . . ?
H1A C1 H1B 109.5 . . ?
H1A C1 H1C 109.5 . . ?
H1B C1 H1C 109.5 . . ?

loop_
_geom_bond_atom_site_label_1
_geom_bond_atom_site_label_2
_geom_bond_distance
_geom_bond_site_symmetry_2
_geom_bond_publ_flag
O1 C8 1.2135(14) . ?
N1 C8 1.3993(13) . ?
N1 C9 1.4153(14) . ?
N1 C20 1.4196(13) . ?
C2 C3 1.3910(16) . ?
C2 C7 1.3916(15) . ?
C2 C1 1.579(9) . ?
C2 Br1 1.8535(15) . ?
C3 H3 0.9500 . ?
C3 C4 1.3872(16) . ?
C4 H4 0.9500 . ?
C4 C5 1.3953(15) . ?
C5 C6 1.3965(15) . ?
C5 C8 1.4903(15) . ?
C6 H6 0.9500 . ?
C6 C7 1.3905(15) . ?
C7 H7 0.9500 . ?
C9 C10 1.3908(15) . ?
C9 C14 1.4055(15) . ?
C10 H10 0.9500 . ?
C10 C11 1.3897(17) . ?
C11 H11 0.9500 . ?
C11 C12 1.4000(18) . ?
C12 H12 0.9500 . ?
C12 C13 1.3874(17) . ?
C13 H13 0.9500 . ?
C13 C14 1.3960(15) . ?
C14 C15 1.4493(15) . ?
C15 C16 1.3977(15) . ?
C15 C20 1.4094(14) . ?
C16 H16 0.9500 . ?
C16 C17 1.3857(17) . ?
C17 H17 0.9500 . ?
C17 C18 1.3997(17) . ?
C18 H18 0.9500 . ?
C18 C19 1.3913(15) . ?
C19 H19 0.9500 . ?
C19 C20 1.3942(15) . ?
C1 H1A 0.9800 . ?
C1 H1B 0.9800 . ?
C1 H1C 0.9800 . ?

loop_
_geom_torsion_atom_site_label_1
_geom_torsion_atom_site_label_2
_geom_torsion_atom_site_label_3
_geom_torsion_atom_site_label_4
_geom_torsion
_geom_torsion_site_symmetry_1
_geom_torsion_site_symmetry_2
_geom_torsion_site_symmetry_3
_geom_torsion_site_symmetry_4
_geom_torsion_publ_flag
N1 C9 C10 C11 178.46(11) . . . . ?
N1 C9 C14 C13 -178.02(10) . . . . ?
N1 C9 C14 C15 3.77(12) . . . . ?
C2 C3 C4 C5 1.80(17) . . . . ?
C3 C2 C7 C6 -2.77(16) . . . . ?
C3 C4 C5 C6 -2.94(16) . . . . ?
C3 C4 C5 C8 -177.10(10) . . . . ?
C4 C5 C6 C7 1.24(16) . . . . ?
C4 C5 C8 O1 38.07(16) . . . . ?
C4 C5 C8 N1 -145.09(10) . . . . ?
C5 C6 C7 C2 1.61(16) . . . . ?
C6 C5 C8 O1 -135.92(12) . . . . ?
C6 C5 C8 N1 40.91(15) . . . . ?
C7 C2 C3 C4 1.08(17) . . . . ?
C8 N1 C9 C10 0.99(18) . . . . ?
C8 N1 C9 C14 179.64(10) . . . . ?
C8 N1 C20 C15 179.01(10) . . . . ?
C8 N1 C20 C19 4.94(19) . . . . ?
C8 C5 C6 C7 175.15(10) . . . . ?
C9 N1 C8 O1 24.51(17) . . . . ?
C9 N1 C8 C5 -152.35(10) . . . . ?
C9 N1 C20 C15 3.28(12) . . . . ?
C9 N1 C20 C19 -170.78(11) . . . . ?
C9 C10 C11 C12 -0.54(18) . . . . ?
C9 C14 C15 C16 172.78(12) . . . . ?
C9 C14 C15 C20 -1.73(12) . . . . ?
C10 C9 C14 C13 0.76(17) . . . . ?
C10 C9 C14 C15 -177.46(10) . . . . ?
C10 C11 C12 C13 0.39(19) . . . . ?
C11 C12 C13 C14 0.35(18) . . . . ?
C12 C13 C14 C9 -0.90(17) . . . . ?
C12 C13 C14 C15 176.79(11) . . . . ?
C13 C14 C15 C16 -5.1(2) . . . . ?
C13 C14 C15 C20 -179.64(12) . . . . ?
C14 C9 C10 C11 -0.03(17) . . . . ?
C14 C15 C16 C17 -173.71(11) . . . . ?
C14 C15 C20 N1 -0.95(12) . . . . ?
C14 C15 C20 C19 173.74(10) . . . . ?
C15 C16 C17 C18 0.71(17) . . . . ?
C16 C15 C20 N1 -176.25(10) . . . . ?
C16 C15 C20 C19 -1.56(16) . . . . ?
C16 C17 C18 C19 -0.37(18) . . . . ?
C17 C18 C19 C20 -0.92(17) . . . . ?
C18 C19 C20 N1 175.27(11) . . . . ?
C18 C19 C20 C15 1.87(16) . . . . ?
C20 N1 C8 O1 -150.62(11) . . . . ?
C20 N1 C8 C5 32.53(16) . . . . ?
C20 N1 C9 C10 176.96(11) . . . . ?
C20 N1 C9 C14 -4.39(12) . . . . ?
C20 C15 C16 C17 0.23(16) . . . . ?
C1 C2 C3 C4 -176.5(5) . . . . ?
C1 C2 C7 C6 174.7(5) . . . . ?
Br1 C2 C3 C4 -179.28(9) . . . . ?
Br1 C2 C7 C6 177.59(9) . . . . ?
